data_7701342
loop_
_publ_author_name
'Kodrin, Ivan'
'Borovina, Mladen'
'\<Smital, Luka'
'Vald\'es-Mart\'inez, Jes\'us'
'Aaker\"oy, Christer B'
'\/Dakovi\'c, Marijana'

_publ_section_title
;
 Exploring and predicting intermolecular binding preferences in
 crystalline Cu(ii) coordination complexes.
;
_journal_name_full 'Dalton transactions (Cambridge, England : 2003)'
_journal_paper_doi 10.1039/c9dt03346g
_journal_year 2019
_chemical_formula_moiety 'C34 H22 Cu F12 N4 O6'
_chemical_formula_sum 'C34 H22 Cu F12 N4 O6'
_chemical_formula_weight 874.09
_space_group_crystal_system triclinic
_space_group_IT_number 2
_space_group_name_Hall '-P 1'
_space_group_name_H-M_alt 'P -1'
_symmetry_space_group_name_Hall '-P 1'
_symmetry_space_group_name_H-M 'P -1'
_atom_sites_solution_hydrogens mixed
_atom_sites_solution_primary dual
_audit_creation_date 2019-07-23
_audit_creation_method
;
Olex2 1.2
(compiled 2018.05.29 svn.r3508 for OlexSys, GUI svn.r5506)
;
_audit_update_record
;
2019-07-23 deposited with the CCDC.    2019-09-30 downloaded from the CCDC.
;
_cell_angle_alpha 105.030(4)
_cell_angle_beta 97.391(4)
_cell_angle_gamma 93.535(4)
_cell_formula_units_Z 1
_cell_length_a 9.0451(4)
_cell_length_b 10.1886(5)
_cell_length_c 10.3628(4)
_cell_measurement_reflns_used 3688
_cell_measurement_temperature 296
_cell_measurement_theta_max 30.3240
_cell_measurement_theta_min 2.9510
_cell_volume 910.16(7)
_computing_cell_refinement 'CrysAlisPro 1.171.39.46 (Rigaku OD, 2018)'
_computing_data_collection 'CrysAlisPro 1.171.39.46 (Rigaku OD, 2018)'
_computing_data_reduction 'CrysAlisPro 1.171.39.46 (Rigaku OD, 2018)'
_computing_molecular_graphics 'Olex2 (Dolomanov et al., 2009)'
_computing_publication_material 'Olex2 (Dolomanov et al., 2009)'
_computing_structure_refinement 'ShelXL (Sheldrick, 2015)'
_computing_structure_solution 'ShelXT (Sheldrick, 2015)'
_diffrn_ambient_temperature 296
_diffrn_detector_area_resol_mean 16.3426
_diffrn_measured_fraction_theta_full 0.998
_diffrn_measured_fraction_theta_max 0.999
_diffrn_measurement_device_type 'Xcalibur, Sapphire3'
_diffrn_measurement_method '\w scans'
_diffrn_radiation_type MoK\a
_diffrn_radiation_wavelength 0.71073
_diffrn_reflns_av_R_equivalents 0.0237
_diffrn_reflns_av_unetI/netI 0.0371
_diffrn_reflns_Laue_measured_fraction_full 0.998
_diffrn_reflns_Laue_measured_fraction_max 0.999
_diffrn_reflns_limit_h_max 11
_diffrn_reflns_limit_h_min -11
_diffrn_reflns_limit_k_max 13
_diffrn_reflns_limit_k_min -13
_diffrn_reflns_limit_l_max 13
_diffrn_reflns_limit_l_min -13
_diffrn_reflns_number 8348
_diffrn_reflns_point_group_measured_fraction_full 0.998
_diffrn_reflns_point_group_measured_fraction_max 0.999
_diffrn_reflns_theta_full 25.242
_diffrn_reflns_theta_max 27.999
_diffrn_reflns_theta_min 2.835
_diffrn_source 'Enhance (Mo) X-ray Source'
_exptl_absorpt_coefficient_mu 0.712
_exptl_absorpt_correction_T_max 1.00000
_exptl_absorpt_correction_T_min 0.79392
_exptl_absorpt_correction_type multi-scan
_exptl_absorpt_process_details
;
CrysAlisPro 1.171.39.46 (Rigaku Oxford Diffraction, 2018)
Empirical absorption correction using spherical harmonics,
 implemented in SCALE3 ABSPACK scaling algorithm.
;
_exptl_crystal_colour green
_exptl_crystal_colour_primary green
_exptl_crystal_density_diffrn 1.595
_exptl_crystal_description block
_exptl_crystal_F_000 439
_exptl_crystal_recrystallization_method 'Re-crystallisation from solvent: EtOH'
_exptl_crystal_size_max 0.39
_exptl_crystal_size_mid 0.25
_exptl_crystal_size_min 0.21
_refine_diff_density_max 0.479
_refine_diff_density_min -0.424
_refine_diff_density_rms 0.059
_refine_ls_extinction_method none
_refine_ls_goodness_of_fit_ref 1.036
_refine_ls_hydrogen_treatment mixed
_refine_ls_matrix_type full
_refine_ls_number_parameters 291
_refine_ls_number_reflns 4385
_refine_ls_number_restraints 58
_refine_ls_restrained_S_all 1.046
_refine_ls_R_factor_all 0.0530
_refine_ls_R_factor_gt 0.0432
_refine_ls_shift/su_max 0.000
_refine_ls_shift/su_mean 0.000
_refine_ls_structure_factor_coef Fsqd
_refine_ls_weighting_details 'w=1/[\s^2^(Fo^2^)+(0.0660P)^2^+0.1157P] where P=(Fo^2^+2Fc^2^)/3'
_refine_ls_weighting_scheme calc
_refine_ls_wR_factor_gt 0.1118
_refine_ls_wR_factor_ref 0.1182
_reflns_Friedel_coverage 0.000
_reflns_number_gt 3731
_reflns_number_total 4385
_reflns_threshold_expression 'I > 2\s(I)'
_cod_data_source_file c9dt03346g2.cif
_cod_data_source_block 5a-I
_cod_database_code 7701342
_shelx_shelxl_version_number 2018/3
_shelx_space_group_comment
;
The symmetry employed for this shelxl refinement is uniquely defined
by the following loop, which should always be used as a source of
symmetry information in preference to the above space-group names.
They are only intended as comments.
;
_shelx_estimated_absorpt_t_max 0.865
_shelx_estimated_absorpt_t_min 0.769
_olex2_refinement_description
;
1. Fixed Uiso
 At 1.2 times of:
  All C(H) groups
2. Restrained distances
 O3-H3
 0.81 with sigma of 0.01
 C1-F2A = C1-F3B = C1-F1A = C1-F2B = C1-F1B = C1-F3A
 1.32 with sigma of 0.005
 F2A-F1A \\sim F2A-F3A \\sim F3B-F2B \\sim F3B-F1B \\sim F1A-F3A \\sim F2B-F1B
 with sigma of 0.04
3. Rigid body (RIGU) restrains
 F1A, F2A, F3A, C1
 with sigma for 1-2 distances of 0.004 and sigma for 1-3 distances of 0.004
 F2B, F1B, F3B, C1
 with sigma for 1-2 distances of 0.004 and sigma for 1-3 distances of 0.004
4. Others
 Sof(F1B)=Sof(F2B)=Sof(F3B)=1-FVAR(1)
 Sof(F2A)=Sof(F3A)=Sof(F1A)=FVAR(1)
5.a Aromatic/amide H refined with riding coordinates:
 C6(H6), C7(H7), C9(H9), C10(H10), C3(H3A), C13(H13), C17(H17), C14(H14),
 C15(H15), C16(H16)
;
_olex2_date_sample_data_collection 2019-07-22
_olex2_submission_special_instructions 'No special instructions were received'

loop_
_space_group_symop_operation_xyz
'x, y, z'
'-x, -y, -z'

loop_
_atom_site_label
_atom_site_type_symbol
_atom_site_fract_x
_atom_site_fract_y
_atom_site_fract_z
_atom_site_U_iso_or_equiv
_atom_site_adp_type
_atom_site_occupancy
_atom_site_site_symmetry_order
_atom_site_calc_flag
_atom_site_refinement_flags_posn
_atom_site_refinement_flags_adp
_atom_site_refinement_flags_occupancy
_atom_site_disorder_assembly
_atom_site_disorder_group
Cu1 Cu 0.500000 0.500000 0.500000 0.03656(12) Uani 1 2 d S T P . .
O1 O 0.70406(16) 0.58429(15) 0.49957(15) 0.0445(3) Uani 1 1 d . . . . .
O2 O 0.46739(17) 0.71291(15) 0.64053(14) 0.0482(4) Uani 1 1 d . . . . .
N1 N 0.58139(19) 0.42892(16) 0.65565(16) 0.0383(4) Uani 1 1 d . . . . .
O3 O 0.7678(3) 0.2674(2) 1.19762(19) 0.0754(6) Uani 1 1 d D . . . .
F6 F 0.3386(2) 0.94700(19) 0.6486(2) 0.0993(6) Uani 1 1 d . . . . .
F5 F 0.5469(3) 1.05722(17) 0.6583(3) 0.1102(7) Uani 1 1 d . . . . .
N2 N 0.6980(3) 0.3074(2) 1.08884(19) 0.0583(5) Uani 1 1 d . . . . .
C6 C 0.5044(2) 0.4217(2) 0.7577(2) 0.0422(4) Uani 1 1 d . . . . .
H6 H 0.408272 0.449566 0.754925 0.051 Uiso 1 1 calc R . . . .
C7 C 0.5613(2) 0.3754(2) 0.8647(2) 0.0433(5) Uani 1 1 d . . . . .
H7 H 0.503232 0.370380 0.931422 0.052 Uiso 1 1 calc R . . . .
C8 C 0.7064(2) 0.3357(2) 0.87385(19) 0.0392(4) Uani 1 1 d . . . . .
C9 C 0.7849(2) 0.3436(2) 0.7679(2) 0.0444(5) Uani 1 1 d . . . . .
H9 H 0.881948 0.318168 0.768906 0.053 Uiso 1 1 calc R . . . .
C12 C 0.9272(2) 0.2404(2) 0.9904(2) 0.0437(5) Uani 1 1 d . . . . .
C10 C 0.7197(2) 0.3887(2) 0.6628(2) 0.0447(5) Uani 1 1 d . . . . .
H10 H 0.773919 0.391436 0.592977 0.054 Uiso 1 1 calc R . . . .
C2 C 0.7467(2) 0.7089(2) 0.5227(2) 0.0454(5) Uani 1 1 d . . . . .
F4 F 0.4986(3) 0.9814(2) 0.8238(2) 0.1298(10) Uani 1 1 d . . . . .
C11 C 0.7765(2) 0.2918(2) 0.9915(2) 0.0434(5) Uani 1 1 d . . . . .
C4 C 0.5432(3) 0.8154(2) 0.6325(2) 0.0470(5) Uani 1 1 d . . . . .
C3 C 0.6772(3) 0.8213(2) 0.5790(3) 0.0557(6) Uani 1 1 d . . . . .
H3A H 0.721906 0.906878 0.581854 0.067 Uiso 1 1 calc R . . . .
F1B F 1.0124(10) 0.726(3) 0.5638(15) 0.155(7) Uani 0.367(17) 1 d D U . A 1
C13 C 0.9517(3) 0.1259(3) 0.8930(2) 0.0562(6) Uani 1 1 d . . . . .
H13 H 0.872094 0.078385 0.828495 0.067 Uiso 1 1 calc R . . . .
C17 C 1.0471(3) 0.3079(3) 1.0867(3) 0.0660(7) Uani 1 1 d . . . . .
H17 H 1.032685 0.383947 1.154477 0.079 Uiso 1 1 calc R . . . .
C5 C 0.4817(4) 0.9520(3) 0.6916(3) 0.0716(8) Uani 1 1 d . . . . .
F2B F 0.9125(16) 0.6381(15) 0.3673(14) 0.131(6) Uani 0.367(17) 1 d D U . A 1
C14 C 1.0927(4) 0.0809(3) 0.8900(3) 0.0729(8) Uani 1 1 d . . . . .
H14 H 1.107607 0.003071 0.824450 0.087 Uiso 1 1 calc R . . . .
F3B F 0.916(2) 0.8458(13) 0.441(2) 0.140(6) Uani 0.367(17) 1 d D U . A 1
C15 C 1.2098(4) 0.1515(4) 0.9838(4) 0.0818(9) Uani 1 1 d . . . . .
H15 H 1.305386 0.123180 0.980290 0.098 Uiso 1 1 calc R . . . .
C16 C 1.1879(4) 0.2633(4) 1.0828(4) 0.0830(9) Uani 1 1 d . . . . .
H16 H 1.267836 0.309415 1.147675 0.100 Uiso 1 1 calc R . . . .
C1 C 0.8976(3) 0.7328(3) 0.4774(3) 0.0756(8) Uani 1 1 d D U . . .
F2A F 0.8824(10) 0.7025(15) 0.3466(5) 0.152(4) Uani 0.633(17) 1 d D U . A 2
F3A F 0.9614(9) 0.8577(5) 0.5272(14) 0.141(4) Uani 0.633(17) 1 d D U . A 2
F1A F 0.9934(6) 0.6575(8) 0.5192(10) 0.117(3) Uani 0.633(17) 1 d D U . A 2
H3 H 0.705(4) 0.283(5) 1.249(4) 0.143(18) Uiso 1 1 d D . . . .

loop_
_atom_site_aniso_label
_atom_site_aniso_U_11
_atom_site_aniso_U_22
_atom_site_aniso_U_33
_atom_site_aniso_U_23
_atom_site_aniso_U_13
_atom_site_aniso_U_12
Cu1 0.0348(2) 0.0413(2) 0.0401(2) 0.01732(14) 0.01396(14) 0.00851(13)
O1 0.0378(8) 0.0490(8) 0.0552(8) 0.0232(7) 0.0165(6) 0.0099(6)
O2 0.0506(9) 0.0513(9) 0.0474(8) 0.0142(7) 0.0208(7) 0.0100(7)
N1 0.0393(9) 0.0419(9) 0.0394(8) 0.0148(7) 0.0158(7) 0.0104(7)
O3 0.0792(14) 0.1148(17) 0.0548(10) 0.0461(11) 0.0282(10) 0.0431(12)
F6 0.0754(13) 0.0784(12) 0.1483(18) 0.0296(12) 0.0202(12) 0.0375(10)
F5 0.1278(18) 0.0443(9) 0.159(2) 0.0155(11) 0.0478(16) 0.0118(10)
N2 0.0670(13) 0.0750(13) 0.0432(10) 0.0257(9) 0.0187(9) 0.0210(11)
C6 0.0379(10) 0.0509(11) 0.0425(10) 0.0141(8) 0.0164(8) 0.0124(9)
C7 0.0457(11) 0.0520(12) 0.0378(10) 0.0142(8) 0.0187(9) 0.0115(9)
C8 0.0450(11) 0.0385(10) 0.0377(9) 0.0118(8) 0.0145(8) 0.0077(8)
C9 0.0380(11) 0.0570(12) 0.0482(11) 0.0235(9) 0.0181(9) 0.0162(9)
C12 0.0483(12) 0.0488(11) 0.0401(10) 0.0197(8) 0.0110(9) 0.0101(9)
C10 0.0417(11) 0.0563(12) 0.0471(11) 0.0245(9) 0.0211(9) 0.0135(9)
C2 0.0352(11) 0.0579(13) 0.0488(11) 0.0229(10) 0.0105(9) 0.0033(9)
F4 0.185(3) 0.1164(17) 0.0719(12) -0.0170(11) 0.0209(14) 0.0701(17)
C11 0.0477(12) 0.0458(11) 0.0399(10) 0.0140(8) 0.0117(9) 0.0088(9)
C4 0.0498(13) 0.0460(11) 0.0435(11) 0.0083(9) 0.0071(9) 0.0086(9)
C3 0.0531(14) 0.0452(12) 0.0694(15) 0.0158(11) 0.0139(12) -0.0015(10)
F1B 0.045(4) 0.285(18) 0.142(8) 0.097(10) -0.013(4) -0.039(8)
C13 0.0632(15) 0.0581(14) 0.0492(12) 0.0147(10) 0.0086(11) 0.0181(11)
C17 0.0596(16) 0.0669(16) 0.0668(16) 0.0122(12) 0.0065(13) 0.0012(12)
C5 0.078(2) 0.0541(15) 0.0790(19) 0.0058(13) 0.0198(15) 0.0160(14)
F2B 0.085(7) 0.143(8) 0.145(8) -0.020(6) 0.087(7) -0.026(5)
C14 0.082(2) 0.0795(18) 0.0716(17) 0.0291(14) 0.0301(16) 0.0432(16)
F3B 0.129(11) 0.122(7) 0.234(15) 0.114(9) 0.120(11) 0.025(7)
C15 0.0602(18) 0.117(3) 0.090(2) 0.052(2) 0.0246(17) 0.0385(18)
C16 0.0530(17) 0.107(3) 0.087(2) 0.0307(19) -0.0010(16) 0.0016(16)
C1 0.0500(15) 0.086(2) 0.101(2) 0.0355(17) 0.0312(15) -0.0001(14)
F2A 0.103(4) 0.270(10) 0.104(3) 0.076(4) 0.060(3) -0.011(6)
F3A 0.082(4) 0.101(3) 0.239(9) 0.031(3) 0.070(5) -0.035(2)
F1A 0.034(2) 0.137(5) 0.203(7) 0.072(4) 0.035(3) 0.022(3)

loop_
_atom_type_symbol
_atom_type_description
_atom_type_scat_dispersion_real
_atom_type_scat_dispersion_imag
_atom_type_scat_source
C C 0.0033 0.0016 'International Tables Vol C Tables 4.2.6.8 and 6.1.1.4'
H H 0.0000 0.0000 'International Tables Vol C Tables 4.2.6.8 and 6.1.1.4'
Cu Cu 0.3201 1.2651 'International Tables Vol C Tables 4.2.6.8 and 6.1.1.4'
F F 0.0171 0.0103 'International Tables Vol C Tables 4.2.6.8 and 6.1.1.4'
N N 0.0061 0.0033 'International Tables Vol C Tables 4.2.6.8 and 6.1.1.4'
O O 0.0106 0.0060 'International Tables Vol C Tables 4.2.6.8 and 6.1.1.4'

loop_
_geom_angle_atom_site_label_1
_geom_angle_atom_site_label_2
_geom_angle_atom_site_label_3
_geom_angle
_geom_angle_site_symmetry_1
_geom_angle_site_symmetry_3
O1 Cu1 O1 180.0 . 2_666
O1 Cu1 O2 84.90(6) . .
O1 Cu1 O2 95.10(6) 2_666 .
O1 Cu1 O2 95.10(6) . 2_666
O1 Cu1 O2 84.90(6) 2_666 2_666
O1 Cu1 N1 90.44(6) . 2_666
O1 Cu1 N1 89.56(6) . .
O1 Cu1 N1 89.56(6) 2_666 2_666
O1 Cu1 N1 90.44(6) 2_666 .
O2 Cu1 O2 180.00(7) 2_666 .
N1 Cu1 O2 86.81(6) 2_666 .
N1 Cu1 O2 93.19(6) . .
N1 Cu1 O2 93.19(6) 2_666 2_666
N1 Cu1 O2 86.81(6) . 2_666
N1 Cu1 N1 180.00(9) 2_666 .
C2 O1 Cu1 127.74(13) . .
C4 O2 Cu1 118.65(13) . .
C6 N1 Cu1 123.27(14) . .
C10 N1 Cu1 119.64(13) . .
C10 N1 C6 117.07(17) . .
C11 N2 O3 112.46(19) . .
N1 C6 C7 123.06(18) . .
C6 C7 C8 120.08(18) . .
C7 C8 C9 116.35(18) . .
C7 C8 C11 122.24(17) . .
C9 C8 C11 121.38(18) . .
C10 C9 C8 120.32(18) . .
C13 C12 C11 121.1(2) . .
C13 C12 C17 118.3(2) . .
C17 C12 C11 120.6(2) . .
N1 C10 C9 123.10(18) . .
O1 C2 C3 129.7(2) . .
O1 C2 C1 112.5(2) . .
C3 C2 C1 117.9(2) . .
N2 C11 C8 114.02(19) . .
N2 C11 C12 126.29(19) . .
C8 C11 C12 119.65(17) . .
O2 C4 C3 128.1(2) . .
O2 C4 C5 114.9(2) . .
C3 C4 C5 117.0(2) . .
C2 C3 C4 124.2(2) . .
C12 C13 C14 121.0(3) . .
C16 C17 C12 120.6(3) . .
F6 C5 F5 106.0(3) . .
F6 C5 F4 107.3(3) . .
F6 C5 C4 111.2(2) . .
F5 C5 C4 113.6(2) . .
F4 C5 F5 107.7(3) . .
F4 C5 C4 110.7(2) . .
C15 C14 C13 119.5(3) . .
C16 C15 C14 120.6(3) . .
C15 C16 C17 120.0(3) . .
F1B C1 C2 114.2(6) . .
F1B C1 F2B 103.9(8) . .
F1B C1 F3B 109.0(8) . .
F2B C1 C2 111.2(6) . .
F3B C1 C2 114.7(6) . .
F3B C1 F2B 102.7(7) . .
F2A C1 C2 110.1(4) . .
F2A C1 F3A 109.0(5) . .
F2A C1 F1A 108.5(6) . .
F3A C1 C2 113.8(4) . .
F1A C1 C2 110.7(4) . .
F1A C1 F3A 104.4(5) . .

loop_
_geom_bond_atom_site_label_1
_geom_bond_atom_site_label_2
_geom_bond_distance
_geom_bond_site_symmetry_2
Cu1 O1 1.9882(14) .
Cu1 O1 1.9883(14) 2_666
Cu1 O2 2.3376(14) .
Cu1 O2 2.3376(14) 2_666
Cu1 N1 2.0085(16) 2_666
Cu1 N1 2.0085(16) .
O1 C2 1.255(3) .
O2 C4 1.241(3) .
N1 C6 1.354(2) .
N1 C10 1.339(3) .
O3 N2 1.386(2) .
F6 C5 1.307(4) .
F5 C5 1.336(4) .
N2 C11 1.289(3) .
C6 C7 1.368(3) .
C7 C8 1.396(3) .
C8 C9 1.399(3) .
C8 C11 1.486(3) .
C9 C10 1.369(3) .
C12 C11 1.491(3) .
C12 C13 1.381(3) .
C12 C17 1.385(3) .
C2 C3 1.373(3) .
C2 C1 1.525(3) .
F4 C5 1.310(4) .
C4 C3 1.400(3) .
C4 C5 1.537(3) .
F1B C1 1.299(5) .
C13 C14 1.384(4) .
C17 C16 1.380(4) .
F2B C1 1.317(5) .
C14 C15 1.365(5) .
F3B C1 1.309(4) .
C15 C16 1.365(5) .
C1 F2A 1.296(4) .
C1 F3A 1.308(4) .
C1 F1A 1.298(4) .

loop_
_geom_hbond_atom_site_label_D
_geom_hbond_atom_site_label_H
_geom_hbond_atom_site_label_A
_geom_hbond_distance_DH
_geom_hbond_distance_HA
_geom_hbond_distance_DA
_geom_hbond_angle_DHA
_geom_hbond_site_symmetry_A
_geom_hbond_publ_flag
O3 H3 O2 0.821(10) 2.047(13) 2.859(2) 170(5) 2_667 yes
